data_7063058
loop_
_publ_author_name
'Rippel, Rafael'
'Leit\~ao, Fl\'avia'
'Georgieva, Miglena K.'
'Mamede, Rafael'
'Gomes, Clara S. B.'
'Roma-Rodrigues, Catarina'
'Fernandes, Alexandra R.'
'Louren\,co, Ana'
'Ferreira, Lu\'isa M.'
'Branco, Paula S.'

_publ_section_title
;
 Exploring the synthesis of aminal guanidine-based molecules: synthesis of
 cernumidine and analogues, and survey of its anti-inflammatory activity
;
_journal_issue 12
_journal_name_full 'New Journal of Chemistry'
_journal_page_first 5247
_journal_page_last 5257
_journal_paper_doi 10.1039/D3NJ05406C
_journal_volume 48
_journal_year 2024
_chemical_absolute_configuration syn
_chemical_formula_moiety 'C15 H14 N2 O'
_chemical_formula_sum 'C15 H14 N2 O'
_chemical_formula_weight 238.28
_space_group_crystal_system monoclinic
_space_group_IT_number 4
_space_group_name_Hall 'P 2yb'
_space_group_name_H-M_alt 'P 1 21 1'
_atom_sites_solution_hydrogens mixed
_audit_creation_method SHELXL-2018/3
_audit_update_record
;
2023-11-09 deposited with the CCDC.	2024-02-26 downloaded from the CCDC.
;
_cell_angle_alpha 90
_cell_angle_beta 90.499(3)
_cell_angle_gamma 90
_cell_formula_units_Z 4
_cell_length_a 5.0552(3)
_cell_length_b 9.2248(5)
_cell_length_c 25.6961(13)
_cell_measurement_reflns_used 8210
_cell_measurement_temperature 296(2)
_cell_measurement_theta_max 70.23
_cell_measurement_theta_min 3.44
_cell_volume 1198.25(11)
_computing_cell_refinement 'Bruker SAINT'
_computing_data_collection 'Bruker APEX3'
_computing_data_reduction 'Bruker SAINT'
_computing_molecular_graphics Mercury
_computing_publication_material 'WinGX and enCIFer'
_computing_structure_refinement 'SHELXL-2018/3 (Sheldrick, 2018)'
_computing_structure_solution 'SHELXT 2014/5 (Sheldrick, 2014)'
_diffrn_ambient_temperature 296(2)
_diffrn_measured_fraction_theta_full 0.995
_diffrn_measured_fraction_theta_max 0.993
_diffrn_measurement_device_type 'Bruker D8 Venture Photon 100 CMOS'
_diffrn_measurement_method '\f and \w scans'
_diffrn_radiation_probe x-ray
_diffrn_radiation_type CuK\a
_diffrn_radiation_wavelength 1.54178
_diffrn_reflns_av_R_equivalents 0.1277
_diffrn_reflns_av_unetI/netI 0.0868
_diffrn_reflns_Laue_measured_fraction_full 0.995
_diffrn_reflns_Laue_measured_fraction_max 0.993
_diffrn_reflns_limit_h_max 6
_diffrn_reflns_limit_h_min -6
_diffrn_reflns_limit_k_max 10
_diffrn_reflns_limit_k_min -11
_diffrn_reflns_limit_l_max 31
_diffrn_reflns_limit_l_min -31
_diffrn_reflns_number 22687
_diffrn_reflns_point_group_measured_fraction_full 0.976
_diffrn_reflns_point_group_measured_fraction_max 0.969
_diffrn_reflns_theta_full 67.679
_diffrn_reflns_theta_max 70.317
_diffrn_reflns_theta_min 3.440
_exptl_absorpt_coefficient_mu 0.670
_exptl_absorpt_correction_T_max 0.7533
_exptl_absorpt_correction_T_min 0.4998
_exptl_absorpt_correction_type multi-scan
_exptl_absorpt_process_details
;
 SADABS 2016/2: Krause, L., Herbst-Irmer, R., Sheldrick G.M. & Stalke D.,
 J. Appl. Cryst. 48 (2015) 3-10
;
_exptl_crystal_colour colourless
_exptl_crystal_density_diffrn 1.321
_exptl_crystal_description plate
_exptl_crystal_F_000 504
_exptl_crystal_size_max 0.200
_exptl_crystal_size_mid 0.100
_exptl_crystal_size_min 0.060
_refine_diff_density_max 0.393
_refine_diff_density_min -0.359
_refine_diff_density_rms 0.080
_refine_ls_abs_structure_details
;
 Flack x determined using 1373 quotients [(I+)-(I-)]/[(I+)+(I-)]
 (Parsons, Flack and Wagner, Acta Cryst. B69 (2013) 249-259).
;
_refine_ls_abs_structure_Flack 0.2(3)
_refine_ls_extinction_coef 0.0083(18)
_refine_ls_extinction_expression Fc^*^=kFc[1+0.001xFc^2^\l^3^/sin(2\q)]^-1/4^
_refine_ls_extinction_method 'SHELXL-2018/3 (Sheldrick 2018)'
_refine_ls_goodness_of_fit_ref 1.016
_refine_ls_hydrogen_treatment mixed
_refine_ls_matrix_type full
_refine_ls_number_parameters 358
_refine_ls_number_reflns 4429
_refine_ls_number_restraints 1
_refine_ls_restrained_S_all 1.015
_refine_ls_R_factor_all 0.0871
_refine_ls_R_factor_gt 0.0704
_refine_ls_shift/su_max 0.000
_refine_ls_shift/su_mean 0.000
_refine_ls_structure_factor_coef Fsqd
_refine_ls_weighting_details 'w=1/[\s^2^(Fo^2^)+(0.0884P)^2^+1.6448P] where P=(Fo^2^+2Fc^2^)/3'
_refine_ls_weighting_scheme calc
_refine_ls_wR_factor_gt 0.1780
_refine_ls_wR_factor_ref 0.1880
_reflns_Friedel_coverage 0.828
_reflns_Friedel_fraction_full 0.955
_reflns_Friedel_fraction_max 0.941
_reflns_number_gt 3708
_reflns_number_total 4429
_reflns_threshold_expression 'I > 2\s(I)'
_cod_data_source_file d3nj05406c2.cif
_cod_data_source_block 19
_cod_depositor_comments 'Adding full bibliography for 7063057--7063058.cif.'
_cod_original_sg_symbol_H-M 'P 21'
_cod_database_code 7063058
_shelx_shelxl_version_number 2018/3
_shelx_space_group_comment
;
The symmetry employed for this shelxl refinement is uniquely defined
by the following loop, which should always be used as a source of
symmetry information in preference to the above space-group names.
They are only intended as comments.
;
_shelx_estimated_absorpt_t_min 0.878
_shelx_estimated_absorpt_t_max 0.961

loop_
_space_group_symop_operation_xyz
'x, y, z'
'-x, y+1/2, -z'

loop_
_atom_site_label
_atom_site_type_symbol
_atom_site_fract_x
_atom_site_fract_y
_atom_site_fract_z
_atom_site_U_iso_or_equiv
_atom_site_adp_type
_atom_site_occupancy
_atom_site_site_symmetry_order
_atom_site_calc_flag
_atom_site_refinement_flags_posn
_atom_site_refinement_flags_adp
_atom_site_refinement_flags_occupancy
_atom_site_disorder_assembly
_atom_site_disorder_group
O1 O 0.7254(7) 0.4157(5) 0.07550(15) 0.0267(10) Uani 1 1 d . . . . .
O2 O -0.2837(7) 0.5804(5) 0.56536(15) 0.0265(10) Uani 1 1 d . . . . .
N1 N 1.1595(9) 0.3699(6) 0.06379(17) 0.0227(11) Uani 1 1 d . . . . .
N2 N 1.1211(10) 0.4595(6) -0.02441(17) 0.0255(12) Uani 1 1 d . . . . .
N3 N 0.1401(9) 0.6474(5) 0.55511(17) 0.0185(10) Uani 1 1 d . . . . .
N4 N 0.3167(10) 0.7628(6) 0.48026(17) 0.0210(10) Uani 1 1 d . . . . .
C1 C 1.6992(12) 0.3705(8) -0.1340(2) 0.0319(15) Uani 1 1 d . . . . .
H1 H 1.833318 0.348864 -0.157289 0.038 Uiso 1 1 calc R U . . .
C2 C 1.6520(11) 0.2780(7) -0.0916(2) 0.0255(13) Uani 1 1 d . . . . .
H14 H 1.751558 0.194220 -0.086792 0.031 Uiso 1 1 calc R U . . .
C3 C 1.4521(10) 0.3148(7) -0.0570(2) 0.0184(12) Uani 1 1 d . . . . .
C4 C 1.3560(11) 0.2369(7) -0.0097(2) 0.0226(13) Uani 1 1 d . . . . .
C5 C 1.1264(11) 0.3309(7) 0.0094(2) 0.0245(13) Uani 1 1 d . . . . .
H4 H 0.960317 0.277300 0.004936 0.029 Uiso 1 1 calc R U . . .
C6 C 0.9529(10) 0.4122(6) 0.0927(2) 0.0195(12) Uani 1 1 d . . . . .
C7 C 1.0138(10) 0.4579(7) 0.1476(2) 0.0217(12) Uani 1 1 d . . . . .
C8 C 1.2227(12) 0.4000(8) 0.1761(2) 0.0318(15) Uani 1 1 d . . . . .
H10 H 1.331697 0.330322 0.161284 0.038 Uiso 1 1 calc R U . . .
C9 C 1.2689(14) 0.4464(9) 0.2268(2) 0.0411(18) Uani 1 1 d . . . . .
H11 H 1.408105 0.406956 0.246000 0.049 Uiso 1 1 calc R U . . .
C10 C 1.1107(13) 0.5500(9) 0.2487(2) 0.0367(16) Uani 1 1 d . . . . .
H2 H 1.143260 0.580580 0.282649 0.044 Uiso 1 1 calc R U . . .
C11 C 1.5487(13) 0.4923(8) -0.1411(2) 0.0344(16) Uani 1 1 d . . . . .
H3 H 1.579695 0.550916 -0.169804 0.041 Uiso 1 1 calc R U . . .
C12 C 1.3058(11) 0.4404(7) -0.0646(2) 0.0215(12) Uani 1 1 d . . . . .
C13 C 1.3498(13) 0.5311(8) -0.1064(2) 0.0328(15) Uani 1 1 d . . . . .
H6 H 1.250471 0.614894 -0.111258 0.039 Uiso 1 1 calc R U . . .
C14 C 0.8528(12) 0.5620(8) 0.1703(2) 0.0300(14) Uani 1 1 d . . . . .
H8 H 0.710549 0.600109 0.151660 0.036 Uiso 1 1 calc R U . . .
C15 C 0.9030(13) 0.6093(8) 0.2206(2) 0.0362(16) Uani 1 1 d . . . . .
H9 H 0.797459 0.680630 0.235364 0.043 Uiso 1 1 calc R U . . .
C16 C 0.0545(14) 0.5409(9) 0.7478(2) 0.0406(17) Uani 1 1 d . . . . .
H15 H 0.074326 0.528788 0.783517 0.049 Uiso 1 1 calc R U . . .
C17 C -0.1407(14) 0.4690(9) 0.7216(2) 0.0393(17) Uani 1 1 d . . . . .
H23 H -0.249939 0.404954 0.739336 0.047 Uiso 1 1 calc R U . . .
C18 C -0.1769(13) 0.4913(8) 0.6683(2) 0.0340(16) Uani 1 1 d . . . . .
H24 H -0.312391 0.443119 0.650757 0.041 Uiso 1 1 calc R U . . .
C19 C -0.0135(10) 0.5840(6) 0.6415(2) 0.0209(12) Uani 1 1 d . . . . .
C20 C -0.0632(10) 0.6047(6) 0.5845(2) 0.0175(11) Uani 1 1 d . . . . .
C21 C 0.1088(10) 0.6675(6) 0.49906(19) 0.0178(11) Uani 1 1 d . . . . .
H25 H -0.064395 0.710873 0.491580 0.021 Uiso 1 1 calc R U . . .
C22 C 0.1380(12) 0.5250(7) 0.4678(2) 0.0210(12) Uani 1 1 d . . . . .
C23 C 0.3409(10) 0.5615(6) 0.4276(2) 0.0197(12) Uani 1 1 d . . . . .
C24 C 0.4371(12) 0.4801(7) 0.3869(2) 0.0273(13) Uani 1 1 d . . . . .
H27 H 0.374268 0.386743 0.380903 0.033 Uiso 1 1 calc R U . . .
C25 C 0.6304(12) 0.5398(8) 0.3547(2) 0.0300(15) Uani 1 1 d . . . . .
H16 H 0.697644 0.485949 0.327281 0.036 Uiso 1 1 calc R U . . .
C26 C 0.7212(12) 0.6781(7) 0.3637(2) 0.0266(13) Uani 1 1 d . . . . .
H17 H 0.849422 0.716610 0.341961 0.032 Uiso 1 1 calc R U . . .
C27 C 0.6259(11) 0.7619(7) 0.4046(2) 0.0210(12) Uani 1 1 d . . . . .
H18 H 0.688051 0.855396 0.410407 0.025 Uiso 1 1 calc R U . . .
C28 C 0.4345(10) 0.7007(6) 0.4362(2) 0.0182(12) Uani 1 1 d . . . . .
C29 C 0.2214(17) 0.6309(10) 0.7215(3) 0.056(3) Uani 1 1 d . . . . .
H22 H 0.358845 0.677344 0.739108 0.067 Uiso 1 1 calc R U . . .
C30 C 0.1853(14) 0.6529(9) 0.6685(2) 0.0400(18) Uani 1 1 d . . . . .
H21 H 0.297910 0.715500 0.650959 0.048 Uiso 1 1 calc R U . . .
H3A H 0.305(11) 0.637(6) 0.5652(19) 0.003(12) Uiso 1 1 d . . . . .
H1A H 1.315(12) 0.382(7) 0.074(2) 0.013(14) Uiso 1 1 d . . . . .
H2A H 0.950(13) 0.479(7) -0.033(2) 0.020(15) Uiso 1 1 d . . . . .
H40A H 0.275(14) 0.850(9) 0.477(3) 0.03(2) Uiso 1 1 d . . . . .
H22A H -0.034(11) 0.504(6) 0.455(2) 0.011(13) Uiso 1 1 d . . . . .
H4A H 1.298(13) 0.142(8) -0.015(3) 0.030(18) Uiso 1 1 d . . . . .
H4B H 1.496(14) 0.219(8) 0.017(2) 0.030(17) Uiso 1 1 d . . . . .
H22B H 0.195(13) 0.451(9) 0.488(3) 0.034(18) Uiso 1 1 d . . . . .

loop_
_atom_site_aniso_label
_atom_site_aniso_U_11
_atom_site_aniso_U_22
_atom_site_aniso_U_33
_atom_site_aniso_U_23
_atom_site_aniso_U_13
_atom_site_aniso_U_12
O1 0.012(2) 0.034(3) 0.034(2) -0.0063(18) 0.0053(15) -0.0009(17)
O2 0.015(2) 0.034(3) 0.030(2) 0.0030(18) 0.0035(16) -0.0035(17)
N1 0.009(2) 0.039(3) 0.020(2) -0.007(2) 0.0044(17) -0.003(2)
N2 0.014(2) 0.038(3) 0.025(2) -0.005(2) 0.0070(18) 0.010(2)
N3 0.010(2) 0.026(3) 0.020(2) 0.0017(18) 0.0033(17) -0.002(2)
N4 0.025(3) 0.016(3) 0.022(2) -0.0001(19) 0.0071(18) -0.001(2)
C1 0.026(3) 0.046(4) 0.024(3) -0.003(3) 0.010(2) -0.004(3)
C2 0.017(3) 0.033(4) 0.027(3) -0.007(3) 0.006(2) 0.003(3)
C3 0.011(3) 0.024(3) 0.020(2) -0.005(2) 0.0017(19) -0.001(2)
C4 0.019(3) 0.023(4) 0.027(3) -0.002(2) 0.008(2) 0.000(2)
C5 0.019(3) 0.036(4) 0.019(3) -0.004(2) 0.002(2) -0.004(3)
C6 0.015(3) 0.021(3) 0.023(3) -0.001(2) 0.008(2) -0.001(2)
C7 0.015(3) 0.028(3) 0.022(3) 0.000(2) 0.010(2) -0.001(2)
C8 0.028(3) 0.036(4) 0.031(3) -0.002(3) 0.005(2) 0.006(3)
C9 0.037(4) 0.062(5) 0.024(3) -0.005(3) -0.003(3) 0.016(4)
C10 0.032(3) 0.054(5) 0.024(3) -0.006(3) 0.006(2) 0.001(3)
C11 0.041(4) 0.036(4) 0.027(3) 0.005(3) 0.010(3) -0.003(3)
C12 0.014(3) 0.028(3) 0.022(3) -0.003(2) 0.0033(19) 0.000(2)
C13 0.043(4) 0.028(4) 0.027(3) 0.000(3) 0.003(3) 0.009(3)
C14 0.022(3) 0.037(4) 0.031(3) -0.004(3) 0.004(2) 0.003(3)
C15 0.033(4) 0.045(4) 0.030(3) -0.011(3) 0.011(3) 0.007(3)
C16 0.046(4) 0.052(5) 0.024(3) 0.002(3) 0.006(3) -0.012(4)
C17 0.044(4) 0.046(4) 0.028(3) 0.009(3) 0.008(3) -0.015(3)
C18 0.033(3) 0.044(4) 0.025(3) 0.002(3) 0.005(2) -0.016(3)
C19 0.017(3) 0.026(3) 0.020(3) -0.002(2) 0.009(2) -0.002(2)
C20 0.012(3) 0.015(3) 0.026(3) -0.001(2) 0.008(2) 0.001(2)
C21 0.017(3) 0.017(3) 0.019(2) 0.003(2) 0.005(2) 0.000(2)
C22 0.019(3) 0.021(3) 0.023(3) 0.002(2) 0.004(2) 0.000(2)
C23 0.013(3) 0.022(3) 0.024(3) 0.001(2) 0.002(2) -0.001(2)
C24 0.030(3) 0.025(3) 0.027(3) -0.007(2) 0.006(2) -0.001(3)
C25 0.027(3) 0.037(4) 0.026(3) -0.007(3) 0.012(2) 0.000(3)
C26 0.025(3) 0.031(4) 0.024(3) 0.000(3) 0.008(2) -0.003(3)
C27 0.018(3) 0.022(3) 0.024(3) 0.002(2) 0.004(2) -0.001(2)
C28 0.014(3) 0.020(3) 0.021(3) -0.001(2) 0.003(2) 0.003(2)
C29 0.058(5) 0.083(7) 0.026(3) 0.003(4) -0.003(3) -0.043(5)
C30 0.043(4) 0.052(5) 0.026(3) 0.003(3) 0.004(3) -0.027(4)

loop_
_atom_type_symbol
_atom_type_description
_atom_type_scat_dispersion_real
_atom_type_scat_dispersion_imag
_atom_type_scat_source
C C 0.0181 0.0091 'International Tables Vol C Tables 4.2.6.8 and 6.1.1.4'
H H 0.0000 0.0000 'International Tables Vol C Tables 4.2.6.8 and 6.1.1.4'
N N 0.0311 0.0180 'International Tables Vol C Tables 4.2.6.8 and 6.1.1.4'
O O 0.0492 0.0322 'International Tables Vol C Tables 4.2.6.8 and 6.1.1.4'

loop_
_geom_angle_atom_site_label_1
_geom_angle_atom_site_label_2
_geom_angle_atom_site_label_3
_geom_angle
_geom_angle_site_symmetry_1
_geom_angle_site_symmetry_3
_geom_angle_publ_flag
C6 N1 C5 121.3(5) . . ?
C6 N1 H1A 122(4) . . ?
C5 N1 H1A 115(4) . . ?
C12 N2 C5 108.8(5) . . ?
C12 N2 H2A 120(4) . . ?
C5 N2 H2A 108(4) . . ?
C20 N3 C21 121.1(4) . . ?
C20 N3 H3A 122(3) . . ?
C21 N3 H3A 114(3) . . ?
C28 N4 C21 109.5(5) . . ?
C28 N4 H40A 114(5) . . ?
C21 N4 H40A 116(5) . . ?
C11 C1 C2 120.2(6) . . ?
C11 C1 H1 119.9 . . ?
C2 C1 H1 119.9 . . ?
C3 C2 C1 118.4(6) . . ?
C3 C2 H14 120.8 . . ?
C1 C2 H14 120.8 . . ?
C12 C3 C2 120.2(5) . . ?
C12 C3 C4 109.8(5) . . ?
C2 C3 C4 130.0(5) . . ?
C3 C4 C5 103.9(5) . . ?
C3 C4 H4A 116(4) . . ?
C5 C4 H4A 110(4) . . ?
C3 C4 H4B 114(4) . . ?
C5 C4 H4B 114(4) . . ?
H4A C4 H4B 99(6) . . ?
N1 C5 N2 111.7(5) . . ?
N1 C5 C4 111.5(5) . . ?
N2 C5 C4 106.1(5) . . ?
N1 C5 H4 109.1 . . ?
N2 C5 H4 109.1 . . ?
C4 C5 H4 109.1 . . ?
O1 C6 N1 122.6(5) . . ?
O1 C6 C7 120.9(5) . . ?
N1 C6 C7 116.5(4) . . ?
C14 C7 C8 119.3(5) . . ?
C14 C7 C6 118.2(5) . . ?
C8 C7 C6 122.5(5) . . ?
C9 C8 C7 119.8(6) . . ?
C9 C8 H10 120.1 . . ?
C7 C8 H10 120.1 . . ?
C10 C9 C8 120.4(6) . . ?
C10 C9 H11 119.8 . . ?
C8 C9 H11 119.8 . . ?
C9 C10 C15 120.3(6) . . ?
C9 C10 H2 119.8 . . ?
C15 C10 H2 119.8 . . ?
C1 C11 C13 121.9(6) . . ?
C1 C11 H3 119.0 . . ?
C13 C11 H3 119.0 . . ?
C13 C12 C3 121.7(5) . . ?
C13 C12 N2 127.3(6) . . ?
C3 C12 N2 111.0(5) . . ?
C12 C13 C11 117.6(6) . . ?
C12 C13 H6 121.2 . . ?
C11 C13 H6 121.2 . . ?
C15 C14 C7 120.4(6) . . ?
C15 C14 H8 119.8 . . ?
C7 C14 H8 119.8 . . ?
C10 C15 C14 119.7(6) . . ?
C10 C15 H9 120.2 . . ?
C14 C15 H9 120.2 . . ?
C17 C16 C29 120.1(6) . . ?
C17 C16 H15 120.0 . . ?
C29 C16 H15 120.0 . . ?
C16 C17 C18 120.0(6) . . ?
C16 C17 H23 120.0 . . ?
C18 C17 H23 120.0 . . ?
C19 C18 C17 120.5(6) . . ?
C19 C18 H24 119.7 . . ?
C17 C18 H24 119.7 . . ?
C30 C19 C18 118.3(5) . . ?
C30 C19 C20 123.5(5) . . ?
C18 C19 C20 118.2(5) . . ?
O2 C20 N3 121.6(5) . . ?
O2 C20 C19 120.6(5) . . ?
N3 C20 C19 117.8(4) . . ?
N4 C21 N3 109.4(4) . . ?
N4 C21 C22 105.6(4) . . ?
N3 C21 C22 113.2(5) . . ?
N4 C21 H25 109.5 . . ?
N3 C21 H25 109.5 . . ?
C22 C21 H25 109.5 . . ?
C23 C22 C21 103.6(5) . . ?
C23 C22 H22A 115(3) . . ?
C21 C22 H22A 105(3) . . ?
C23 C22 H22B 110(4) . . ?
C21 C22 H22B 112(4) . . ?
H22A C22 H22B 110(6) . . ?
C24 C23 C28 120.3(5) . . ?
C24 C23 C22 130.3(5) . . ?
C28 C23 C22 109.4(5) . . ?
C23 C24 C25 119.1(6) . . ?
C23 C24 H27 120.5 . . ?
C25 C24 H27 120.5 . . ?
C26 C25 C24 120.1(6) . . ?
C26 C25 H16 120.0 . . ?
C24 C25 H16 120.0 . . ?
C25 C26 C27 121.6(6) . . ?
C25 C26 H17 119.2 . . ?
C27 C26 H17 119.2 . . ?
C26 C27 C28 117.6(6) . . ?
C26 C27 H18 121.2 . . ?
C28 C27 H18 121.2 . . ?
C23 C28 C27 121.4(5) . . ?
C23 C28 N4 111.1(5) . . ?
C27 C28 N4 127.5(5) . . ?
C16 C29 C30 119.8(7) . . ?
C16 C29 H22 120.1 . . ?
C30 C29 H22 120.1 . . ?
C19 C30 C29 121.2(6) . . ?
C19 C30 H21 119.4 . . ?
C29 C30 H21 119.4 . . ?

loop_
_geom_bond_atom_site_label_1
_geom_bond_atom_site_label_2
_geom_bond_distance
_geom_bond_site_symmetry_2
_geom_bond_publ_flag
O1 C6 1.229(7) . ?
O2 C20 1.235(7) . ?
N1 C6 1.344(7) . ?
N1 C5 1.453(7) . ?
N1 H1A 0.83(6) . ?
N2 C12 1.408(7) . ?
N2 C5 1.470(8) . ?
N2 H2A 0.90(7) . ?
N3 C20 1.339(7) . ?
N3 C21 1.459(7) . ?
N3 H3A 0.88(6) . ?
N4 C28 1.405(7) . ?
N4 C21 1.456(7) . ?
N4 H40A 0.83(8) . ?
C1 C11 1.368(10) . ?
C1 C2 1.405(9) . ?
C1 H1 0.9300 . ?
C2 C3 1.394(8) . ?
C2 H14 0.9300 . ?
C3 C12 1.387(8) . ?
C3 C4 1.496(8) . ?
C4 C5 1.533(8) . ?
C4 H4A 0.93(8) . ?
C4 H4B 1.00(7) . ?
C5 H4 0.9800 . ?
C6 C7 1.502(7) . ?
C7 C14 1.391(9) . ?
C7 C8 1.387(8) . ?
C8 C9 1.390(9) . ?
C8 H10 0.9300 . ?
C9 C10 1.370(10) . ?
C9 H11 0.9300 . ?
C10 C15 1.382(10) . ?
C10 H2 0.9300 . ?
C11 C13 1.396(9) . ?
C11 H3 0.9300 . ?
C12 C13 1.381(9) . ?
C13 H6 0.9300 . ?
C14 C15 1.385(9) . ?
C14 H8 0.9300 . ?
C15 H9 0.9300 . ?
C16 C17 1.361(10) . ?
C16 C29 1.366(10) . ?
C16 H15 0.9300 . ?
C17 C18 1.396(8) . ?
C17 H23 0.9300 . ?
C18 C19 1.378(8) . ?
C18 H24 0.9300 . ?
C19 C30 1.372(9) . ?
C19 C20 1.498(7) . ?
C21 C22 1.548(8) . ?
C21 H25 0.9800 . ?
C22 C23 1.502(7) . ?
C22 H22A 0.95(6) . ?
C22 H22B 0.90(8) . ?
C23 C24 1.380(8) . ?
C23 C28 1.386(9) . ?
C24 C25 1.398(8) . ?
C24 H27 0.9300 . ?
C25 C26 1.374(10) . ?
C25 H16 0.9300 . ?
C26 C27 1.393(8) . ?
C26 H17 0.9300 . ?
C27 C28 1.389(8) . ?
C27 H18 0.9300 . ?
C29 C30 1.387(10) . ?
C29 H22 0.9300 . ?
C30 H21 0.9300 . ?

loop_
_geom_hbond_atom_site_label_D
_geom_hbond_atom_site_label_H
_geom_hbond_atom_site_label_A
_geom_hbond_distance_DH
_geom_hbond_distance_HA
_geom_hbond_distance_DA
_geom_hbond_angle_DHA
_geom_hbond_site_symmetry_A
_geom_hbond_publ_flag
N4 H40A O2 0.83(8) 2.39(8) 3.160(7) 154(6) 2_556 yes
C4 H4B O1 1.00(7) 2.62(7) 3.307(7) 126(5) 1_655 yes
C4 H4A O1 0.93(8) 2.61(8) 3.434(8) 148(5) 2_745 yes
C4 H4B O1 1.00(7) 2.62(7) 3.307(7) 126(5) 1_655 yes
C4 H4A O1 0.93(8) 2.61(8) 3.434(8) 148(5) 2_745 yes
N3 H3A O2 0.88(6) 2.14(6) 2.987(6) 161(5) 1_655 yes
N1 H1A O1 0.83(6) 2.10(6) 2.905(6) 164(5) 1_655 yes
N4 H40A O2 0.83(8) 2.39(8) 3.160(7) 154(6) 2_556 yes

loop_
_geom_torsion_atom_site_label_1
_geom_torsion_atom_site_label_2
_geom_torsion_atom_site_label_3
_geom_torsion_atom_site_label_4
_geom_torsion
_geom_torsion_site_symmetry_1
_geom_torsion_site_symmetry_2
_geom_torsion_site_symmetry_3
_geom_torsion_site_symmetry_4
_geom_torsion_publ_flag
C11 C1 C2 C3 -1.0(9) . . . . ?
C1 C2 C3 C12 -0.2(8) . . . . ?
C1 C2 C3 C4 178.8(6) . . . . ?
C12 C3 C4 C5 1.4(6) . . . . ?
C2 C3 C4 C5 -177.7(6) . . . . ?
C6 N1 C5 N2 82.0(7) . . . . ?
C6 N1 C5 C4 -159.4(6) . . . . ?
C12 N2 C5 N1 128.3(5) . . . . ?
C12 N2 C5 C4 6.6(6) . . . . ?
C3 C4 C5 N1 -126.6(5) . . . . ?
C3 C4 C5 N2 -4.8(6) . . . . ?
C5 N1 C6 O1 2.5(9) . . . . ?
C5 N1 C6 C7 -176.7(5) . . . . ?
O1 C6 C7 C14 -29.4(9) . . . . ?
N1 C6 C7 C14 149.8(6) . . . . ?
O1 C6 C7 C8 150.5(6) . . . . ?
N1 C6 C7 C8 -30.3(9) . . . . ?
C14 C7 C8 C9 0.0(10) . . . . ?
C6 C7 C8 C9 -179.9(6) . . . . ?
C7 C8 C9 C10 -0.6(12) . . . . ?
C8 C9 C10 C15 0.1(12) . . . . ?
C2 C1 C11 C13 1.6(10) . . . . ?
C2 C3 C12 C13 0.9(8) . . . . ?
C4 C3 C12 C13 -178.4(6) . . . . ?
C2 C3 C12 N2 -178.1(5) . . . . ?
C4 C3 C12 N2 2.7(6) . . . . ?
C5 N2 C12 C13 175.2(6) . . . . ?
C5 N2 C12 C3 -6.0(6) . . . . ?
C3 C12 C13 C11 -0.2(9) . . . . ?
N2 C12 C13 C11 178.5(6) . . . . ?
C1 C11 C13 C12 -1.0(10) . . . . ?
C8 C7 C14 C15 1.1(10) . . . . ?
C6 C7 C14 C15 -179.0(6) . . . . ?
C9 C10 C15 C14 0.9(11) . . . . ?
C7 C14 C15 C10 -1.5(10) . . . . ?
C29 C16 C17 C18 -2.4(12) . . . . ?
C16 C17 C18 C19 1.1(11) . . . . ?
C17 C18 C19 C30 0.3(11) . . . . ?
C17 C18 C19 C20 -179.5(6) . . . . ?
C21 N3 C20 O2 0.2(8) . . . . ?
C21 N3 C20 C19 178.9(5) . . . . ?
C30 C19 C20 O2 -156.6(7) . . . . ?
C18 C19 C20 O2 23.1(8) . . . . ?
C30 C19 C20 N3 24.6(9) . . . . ?
C18 C19 C20 N3 -155.6(6) . . . . ?
C28 N4 C21 N3 131.5(5) . . . . ?
C28 N4 C21 C22 9.4(6) . . . . ?
C20 N3 C21 N4 158.7(5) . . . . ?
C20 N3 C21 C22 -83.9(6) . . . . ?
N4 C21 C22 C23 -8.2(6) . . . . ?
N3 C21 C22 C23 -127.7(5) . . . . ?
C21 C22 C23 C24 -176.0(6) . . . . ?
C21 C22 C23 C28 4.3(6) . . . . ?
C28 C23 C24 C25 0.2(9) . . . . ?
C22 C23 C24 C25 -179.4(6) . . . . ?
C23 C24 C25 C26 -0.3(9) . . . . ?
C24 C25 C26 C27 0.2(10) . . . . ?
C25 C26 C27 C28 0.0(9) . . . . ?
C24 C23 C28 C27 0.0(8) . . . . ?
C22 C23 C28 C27 179.7(5) . . . . ?
C24 C23 C28 N4 -178.3(5) . . . . ?
C22 C23 C28 N4 1.4(6) . . . . ?
C26 C27 C28 C23 -0.1(8) . . . . ?
C26 C27 C28 N4 177.9(5) . . . . ?
C21 N4 C28 C23 -7.0(6) . . . . ?
C21 N4 C28 C27 174.7(5) . . . . ?
C17 C16 C29 C30 2.4(13) . . . . ?
C18 C19 C30 C29 -0.3(12) . . . . ?
C20 C19 C30 C29 179.4(7) . . . . ?
C16 C29 C30 C19 -1.0(14) . . . . ?
